data_1568887
loop_
_publ_author_name
'Chen, Zhikang'
'Zhao, Wuchao'
'Liu, Conglei'
'Jiang, Liuying'
'Fu, Gang'
'Zhang, Yuetao'
'Zhu, Hongping'

_publ_section_title
;
 Phosphonium ylide/organoaluminum-based Lewis pairs for the highly
 efficient living/controlled polymerization of alkyl (meth)acrylates
;
_journal_issue 19
_journal_name_full 'Polymer Chemistry'
_journal_page_first 2344
_journal_page_last 2354
_journal_paper_doi 10.1039/D3PY00301A
_journal_volume 14
_journal_year 2023
_chemical_formula_moiety 'C57 H78 Al O4 P, 0.5(C7 H8)'
_chemical_formula_sum 'C60.5 H82 Al O4 P'
_chemical_formula_weight 931.21
_space_group_crystal_system triclinic
_space_group_IT_number 2
_space_group_name_Hall '-P 1'
_space_group_name_H-M_alt 'P -1'
_atom_sites_solution_hydrogens geom
_audit_creation_date 2022-12-23
_audit_creation_method
;
Olex2 1.2
(compiled 2018.05.29 svn.r3508 for OlexSys, GUI svn.r5506)
;
_audit_update_record
;
2022-12-23 deposited with the CCDC.	2023-04-17 downloaded from the CCDC.
;
_cell_angle_alpha 109.495(4)
_cell_angle_beta 92.100(3)
_cell_angle_gamma 107.404(3)
_cell_formula_units_Z 2
_cell_length_a 12.9446(4)
_cell_length_b 14.8659(6)
_cell_length_c 17.9817(7)
_cell_measurement_reflns_used 8279
_cell_measurement_temperature 100(1)
_cell_measurement_theta_max 58.3110
_cell_measurement_theta_min 2.6510
_cell_volume 3076.5(2)
_computing_cell_refinement 'CrysAlisPro 1.171.41.110a (Rigaku OD, 2021)'
_computing_data_collection 'CrysAlisPro 1.171.41.110a (Rigaku OD, 2021)'
_computing_data_reduction 'CrysAlisPro 1.171.41.110a (Rigaku OD, 2021)'
_computing_molecular_graphics 'Olex2 (Dolomanov et al., 2009)'
_computing_publication_material 'Olex2 (Dolomanov et al., 2009)'
_computing_structure_refinement 'ShelXL (Sheldrick, 2015)'
_computing_structure_solution 'SHELXS-97 (Sheldrick, 1990)'
_diffrn_ambient_environment N~2~
_diffrn_ambient_temperature 100(1)
_diffrn_detector 'Hybrid Pixel Array Detector'
_diffrn_detector_area_resol_mean 10.0000
_diffrn_detector_type HyPix
_diffrn_measured_fraction_theta_full 0.772
_diffrn_measured_fraction_theta_max 0.973
_diffrn_measurement_details
;
List of Runs (angles in degrees, time in seconds):

  # Type    Start    End  Width  t~exp~   \w     \q     \k     \f   Frames
#--------------------------------------------------------------------------
  1  \w    -26.00   2.00   1.00    8.20    --    0.86 110.00 -16.00   28
  2  \w    -84.00 -39.00   1.00   10.50    --  -74.09 110.00 -16.00   45
  3  \w   -140.00-115.00   1.00   10.50    --  -74.09-110.00-111.00   25
  4  \w    100.00 127.00   1.00   10.50    --   75.81 110.00 -16.00   27
  5  \w     35.00 112.00   1.00   10.50    --   75.81-110.00-111.00   77
  6  \w     37.00  65.00   1.00    8.20    --    0.86  57.00-180.00   28
  7  \w    -79.00 -50.00   1.00    8.20    --    0.86 178.00 -60.00   29
  8  \w    -23.00  57.00   1.00    8.20    --    0.86  77.00  60.00   80
  9  \w    -75.00 -40.00   1.00    8.20    --    0.86 178.00 120.00   35
 10  \w    -22.00  35.00   1.00    8.20    --    0.86  57.00-180.00   57
 11  \w    -26.00   0.00   1.00   10.50    --  -74.09  19.00 -90.00   26
 12  \w    -41.00   3.00   1.00   10.50    --  -74.09  37.00  90.00   44
 13  \w    -70.00 -27.00   1.00   10.50    --  -74.09  77.00-180.00   43
 14  \w   -100.00 -73.00   1.00   10.50    --  -74.09  77.00-180.00   27
 15  \w    -79.00  -1.00   1.00   10.50    --  -74.09  77.00 -90.00   78
 16  \w    -65.00  -3.00   1.00   10.50    --  -74.09  57.00 -90.00   62
 17  \w    -34.00   1.00   1.00   10.50    --  -74.09  57.00   0.00   35
 18  \w    -49.00   1.00   1.00   10.50    --  -74.09  57.00 -30.00   50
 19  \w    -62.00 -35.00   1.00   10.50    --  -74.09  57.00   0.00   27
 20  \w    -30.00  -5.00   1.00   10.50    --  -74.09 110.00 -16.00   25
 21  \w   -154.00 -50.00   1.00   10.50    --  -74.09 -37.00 120.00  104
 22  \w     41.00  66.00   1.00   10.50    --   75.81 -57.00 -90.00   25
 23  \w     -3.00  26.00   1.00   10.50    --   75.81 -19.00 -60.00   29
 24  \w     -5.00  23.00   1.00   10.50    --   75.81 -19.00   0.00   28
 25  \w     -6.00  26.00   1.00   10.50    --   75.81 -19.00 -30.00   32
 26  \w     -5.00  20.00   1.00   10.50    --   75.81 -19.00  30.00   25
 27  \w     -5.00  26.00   1.00   10.50    --   75.81 -19.00 150.00   31
 28  \w     50.00 117.00   1.00   10.50    --   75.81-125.00  90.00   67
 29  \w     -6.00  26.00   1.00   10.50    --   75.81 -19.00-120.00   32
 30  \w     -6.00  20.00   1.00   10.50    --   75.81 -19.00-180.00   26
 31  \w     50.00 107.00   1.00   10.50    --   75.81-125.00 150.00   57
 32  \w      2.00  66.00   1.00   10.50    --   75.81 -57.00  60.00   64
 33  \w      9.00  61.00   1.00   10.50    --   75.81 -57.00 120.00   52
 34  \w     -6.00  19.00   1.00   10.50    --   75.81 -19.00 -90.00   25
;
_diffrn_measurement_device 'four-circle diffractometer'
_diffrn_measurement_device_type 'XtaLAB Synergy, Dualflex, HyPix'
_diffrn_measurement_method '\w scans'
_diffrn_orient_matrix_type 'CrysAlisPro convention (1999,Acta A55,543-557)'
_diffrn_orient_matrix_UB_11 0.0592752000
_diffrn_orient_matrix_UB_12 0.0750650000
_diffrn_orient_matrix_UB_13 -0.0389491000
_diffrn_orient_matrix_UB_21 0.0240775000
_diffrn_orient_matrix_UB_22 0.0876763000
_diffrn_orient_matrix_UB_23 0.0809809000
_diffrn_orient_matrix_UB_31 0.1087590000
_diffrn_orient_matrix_UB_32 -0.0156602000
_diffrn_orient_matrix_UB_33 0.0194836000
_diffrn_radiation_monochromator mirror
_diffrn_radiation_probe x-ray
_diffrn_radiation_type CuK\a
_diffrn_radiation_wavelength 1.54184
_diffrn_reflns_av_R_equivalents 0.0432
_diffrn_reflns_av_unetI/netI 0.0475
_diffrn_reflns_Laue_measured_fraction_full 0.772
_diffrn_reflns_Laue_measured_fraction_max 0.973
_diffrn_reflns_limit_h_max 14
_diffrn_reflns_limit_h_min -7
_diffrn_reflns_limit_k_max 15
_diffrn_reflns_limit_k_min -16
_diffrn_reflns_limit_l_max 19
_diffrn_reflns_limit_l_min -19
_diffrn_reflns_number 25538
_diffrn_reflns_point_group_measured_fraction_full 0.772
_diffrn_reflns_point_group_measured_fraction_max 0.973
_diffrn_reflns_theta_full 67.684
_diffrn_reflns_theta_max 58.852
_diffrn_reflns_theta_min 2.637
_diffrn_source 'micro-focus sealed X-ray tube'
_diffrn_source_type 'PhotonJet (Cu) X-ray Source'
_exptl_absorpt_coefficient_mu 0.833
_exptl_absorpt_correction_T_max 1.00000
_exptl_absorpt_correction_T_min 0.74405
_exptl_absorpt_correction_type multi-scan
_exptl_absorpt_process_details
;
CrysAlisPro 1.171.41.110a (Rigaku Oxford Diffraction, 2021)
Empirical absorption correction using spherical harmonics,
implemented in SCALE3 ABSPACK scaling algorithm.
;
_exptl_crystal_colour yellow
_exptl_crystal_density_diffrn 1.005
_exptl_crystal_density_method 'not measured'
_exptl_crystal_description block
_exptl_crystal_F_000 1010
_exptl_crystal_size_max 0.1
_exptl_crystal_size_mid 0.1
_exptl_crystal_size_min 0.05
_refine_diff_density_max 1.027
_refine_diff_density_min -0.397
_refine_diff_density_rms 0.123
_refine_ls_extinction_method none
_refine_ls_goodness_of_fit_ref 1.137
_refine_ls_hydrogen_treatment constr
_refine_ls_matrix_type full
_refine_ls_number_parameters 690
_refine_ls_number_reflns 8588
_refine_ls_number_restraints 576
_refine_ls_restrained_S_all 1.101
_refine_ls_R_factor_all 0.1128
_refine_ls_R_factor_gt 0.0969
_refine_ls_shift/su_max 0.000
_refine_ls_shift/su_mean 0.000
_refine_ls_structure_factor_coef Fsqd
_refine_ls_weighting_details 'w=1/[\s^2^(Fo^2^)+(0.1647P)^2^+4.0243P] where P=(Fo^2^+2Fc^2^)/3'
_refine_ls_weighting_scheme calc
_refine_ls_wR_factor_gt 0.2643
_refine_ls_wR_factor_ref 0.2786
_reflns_Friedel_coverage 0.000
_reflns_number_gt 7134
_reflns_number_total 8588
_reflns_threshold_expression 'I > 2\s(I)'
_cod_data_source_file d3py00301a2.cif
_cod_data_source_block czk-210720
_cod_depositor_comments 'Adding full bibliography for 1568884--1568888.cif.'
_cod_original_formula_sum 'C60.50 H82 Al O4 P'
_cod_database_code 1568887
_shelxl_version_number 2013-4
_chemical_oxdiff_formula 'C H P O Al'
_shelx_space_group_comment
;
The symmetry employed for this shelxl refinement is uniquely defined
by the following loop, which should always be used as a source of
symmetry information in preference to the above space-group names.
They are only intended as comments.
;
_shelx_estimated_absorpt_t_max 0.960
_shelx_estimated_absorpt_t_min 0.921
_diffrn_oxdiff_digest_frames
;
01589e7a2a45ac9d52ecb01c905c15c4e8000257ee0
;
_reflns_odcompleteness_completeness 99.98
_reflns_odcompleteness_iscentric 1
_reflns_odcompleteness_theta 55.92
_olex2_refinement_description
;
1. Fixed Uiso
 At 1.2 times of:
  All C(H) groups, All C(H,H) groups
 At 1.5 times of:
  All C(H,H,H) groups
2. Rigid bond restraints
 C61, C62, C63, C64, C65, C66, C67, C68, C69, C70, C71, C72, C73, C74
 with sigma for 1-2 distances of 0.004 and sigma for 1-3 distances of 0.004
3. Uiso/Uaniso restraints and constraints
C61 \\sim C62 \\sim C63 \\sim C64 \\sim C65 \\sim C66 \\sim C67 \\sim C68 \\sim
C69 \\sim C70 \\sim C71 \\sim C72 \\sim C73 \\sim C74: within 14A with sigma of
0.01 and sigma for terminal atoms of 0.01
4. Others
 Fixed Sof: C61(0.25) H61(0.25) C62(0.25) H62(0.25) C63(0.25) H63(0.25)
 C64(0.25) H64(0.25) C65(0.25) H65(0.25) C66(0.25) C67(0.25) H67A(0.25)
 H67B(0.25) H67C(0.25) C68(0.25) H68(0.25) C69(0.25) H69(0.25) C70(0.25)
 H70(0.25) C71(0.25) H71(0.25) C72(0.25) H72(0.25) C73(0.25) C74(0.25)
 H74A(0.25) H74B(0.25) H74C(0.25)
5.a Secondary CH2 refined with riding coordinates:
 C3(H3A,H3B)
5.b Me refined with riding coordinates:
 C16(H16A,H16B,H16C)
5.c Aromatic/amide H refined with riding coordinates:
 C12(H12), C14(H14), C27(H27), C29(H29), C41(H41), C42(H42), C43(H43),
 C44(H44), C45(H45), C46(H46), C47(H47), C48(H48), C49(H49), C50(H50), C53(H53),
  C54(H54), C55(H55), C56(H56), C57(H57), C61(H61), C62(H62), C63(H63),
 C64(H64), C65(H65), C68(H68), C69(H69), C70(H70), C71(H71), C72(H72)
5.d Fitted hexagon refined as free rotating group:
 C61(C62,C63,C64,C65,C66), C68(C69,C70,C71,C72,C73)
5.e Idealised Me refined as rotating group:
 C5(H5A,H5B,H5C), C6(H6A,H6B,H6C), C7(H7A,H7B,H7C), C8(H8A,H8B,H8C), C9(H9A,
 H9B,H9C), C18(H18A,H18B,H18C), C19(H19A,H19B,H19C), C20(H20A,H20B,H20C),
 C22(H22A,H22B,H22C), C23(H23A,H23B,H23C), C24(H24A,H24B,H24C), C31(H31A,H31B,
 H31C), C33(H33A,H33B,H33C), C34(H34A,H34B,H34C), C35(H35A,H35B,H35C), C37(H37A,
 H37B,H37C), C38(H38A,H38B,H38C), C39(H39A,H39B,H39C), C67(H67A,H67B,H67C),
 C74(H74A,H74B,H74C)
;
_olex2_submission_special_instructions 'No special instructions were received'
_oxdiff_exptl_absorpt_empirical_details
;
Empirical correction (ABSPACK) includes:
- Absorption correction using spherical harmonics
- Frame scaling
;
_oxdiff_exptl_absorpt_empirical_full_max 1.644
_oxdiff_exptl_absorpt_empirical_full_min 0.604

loop_
_space_group_symop_operation_xyz
'x, y, z'
'-x, -y, -z'

loop_
_atom_site_label
_atom_site_type_symbol
_atom_site_fract_x
_atom_site_fract_y
_atom_site_fract_z
_atom_site_U_iso_or_equiv
_atom_site_adp_type
_atom_site_occupancy
_atom_site_site_symmetry_order
_atom_site_calc_flag
_atom_site_refinement_flags_posn
_atom_site_refinement_flags_adp
_atom_site_refinement_flags_occupancy
_atom_site_disorder_assembly
_atom_site_disorder_group
P1 P 0.49884(9) 0.84839(9) 0.59015(7) 0.0310(3) Uani 1 1 d . . . . .
Al1 Al 0.19844(10) 0.39377(10) 0.72101(8) 0.0287(4) Uani 1 1 d . . . . .
O1 O 0.0565(2) 0.3712(2) 0.70900(17) 0.0301(7) Uani 1 1 d . . . . .
O2 O 0.2445(2) 0.4049(2) 0.81864(18) 0.0312(7) Uani 1 1 d . . . . .
O3 O 0.2582(3) 0.5141(2) 0.71501(18) 0.0354(8) Uani 1 1 d . . . . .
O4 O 0.2634(3) 0.6652(2) 0.7084(2) 0.0417(8) Uani 1 1 d . . . . .
C1 C 0.2949(4) 0.5803(3) 0.6806(3) 0.0334(11) Uani 1 1 d . . . . .
C2 C 0.3623(4) 0.5772(3) 0.6253(3) 0.0331(11) Uani 1 1 d . . . . .
C3 C 0.3888(4) 0.6588(3) 0.5904(3) 0.0330(11) Uani 1 1 d . . . . .
H3A H 0.3273 0.6859 0.5935 0.040 Uiso 1 1 calc R . . . .
H3B H 0.3938 0.6280 0.5332 0.040 Uiso 1 1 calc R . . . .
C4 C 0.4977(4) 0.7494(3) 0.6315(3) 0.0339(11) Uani 1 1 d . . . . .
C5 C 0.5063(4) 0.7952(4) 0.7228(3) 0.0405(12) Uani 1 1 d . . . . .
H5A H 0.5781 0.8475 0.7451 0.061 Uiso 1 1 calc GR . . . .
H5B H 0.4978 0.7420 0.7450 0.061 Uiso 1 1 calc GR . . . .
H5C H 0.4486 0.8254 0.7363 0.061 Uiso 1 1 calc GR . . . .
C6 C 0.5977(4) 0.7161(4) 0.6125(3) 0.0434(12) Uani 1 1 d . . . . .
H6A H 0.5934 0.6857 0.5545 0.065 Uiso 1 1 calc GR . . . .
H6B H 0.5993 0.6664 0.6367 0.065 Uiso 1 1 calc GR . . . .
H6C H 0.6645 0.7750 0.6341 0.065 Uiso 1 1 calc GR . . . .
C7 C 0.4007(4) 0.4885(4) 0.5902(3) 0.0390(12) Uani 1 1 d . . . . .
H7A H 0.4808 0.5108 0.6011 0.058 Uiso 1 1 calc GR . . . .
H7B H 0.3766 0.4587 0.5323 0.058 Uiso 1 1 calc GR . . . .
H7C H 0.3697 0.4378 0.6141 0.058 Uiso 1 1 calc GR . . . .
C8 C 0.1643(5) 0.6554(4) 0.7404(4) 0.0621(17) Uani 1 1 d . . . . .
H8A H 0.1037 0.6045 0.6995 0.093 Uiso 1 1 calc GR . . . .
H8B H 0.1515 0.7205 0.7576 0.093 Uiso 1 1 calc GR . . . .
H8C H 0.1690 0.6343 0.7862 0.093 Uiso 1 1 calc GR . . . .
C9 C 0.2379(4) 0.2809(4) 0.6465(3) 0.0351(11) Uani 1 1 d . . . . .
H9A H 0.1869 0.2163 0.6450 0.053 Uiso 1 1 calc GR . . . .
H9B H 0.3127 0.2866 0.6647 0.053 Uiso 1 1 calc GR . . . .
H9C H 0.2337 0.2840 0.5929 0.053 Uiso 1 1 calc GR . . . .
C10 C -0.0195(3) 0.4100(3) 0.6911(3) 0.0294(10) Uani 1 1 d . . . . .
C11 C -0.0705(4) 0.4601(3) 0.7529(3) 0.0321(11) Uani 1 1 d . . . . .
C12 C -0.1410(4) 0.5070(4) 0.7338(3) 0.0350(11) Uani 1 1 d . . . . .
H12 H -0.1724 0.5436 0.7753 0.042 Uiso 1 1 calc R . . . .
C13 C -0.1669(4) 0.5023(4) 0.6570(3) 0.0343(11) Uani 1 1 d . . . . .
C14 C -0.1249(4) 0.4456(4) 0.5975(3) 0.0339(11) Uani 1 1 d . . . . .
H14 H -0.1457 0.4392 0.5443 0.041 Uiso 1 1 calc R . . . .
C15 C -0.0529(3) 0.3963(3) 0.6104(3) 0.0305(10) Uani 1 1 d . . . . .
C16 C -0.2446(4) 0.5529(4) 0.6393(3) 0.0459(13) Uani 1 1 d . . . . .
H16A H -0.2126 0.6262 0.6671 0.069 Uiso 1 1 calc R . . . .
H16B H -0.3142 0.5278 0.6575 0.069 Uiso 1 1 calc R . . . .
H16C H -0.2575 0.5375 0.5816 0.069 Uiso 1 1 calc R . . . .
C17 C -0.0551(4) 0.4613(4) 0.8388(3) 0.0354(11) Uani 1 1 d . . . . .
C18 C -0.1317(4) 0.5075(4) 0.8905(3) 0.0449(13) Uani 1 1 d . . . . .
H18A H -0.1113 0.5795 0.8986 0.067 Uiso 1 1 calc GR . . . .
H18B H -0.1251 0.4998 0.9423 0.067 Uiso 1 1 calc GR . . . .
H18C H -0.2075 0.4727 0.8635 0.067 Uiso 1 1 calc GR . . . .
C19 C -0.0857(4) 0.3521(4) 0.8357(3) 0.0384(12) Uani 1 1 d . . . . .
H19A H -0.1622 0.3152 0.8108 0.058 Uiso 1 1 calc GR . . . .
H19B H -0.0764 0.3521 0.8901 0.058 Uiso 1 1 calc GR . . . .
H19C H -0.0381 0.3192 0.8043 0.058 Uiso 1 1 calc GR . . . .
C20 C 0.0613(4) 0.5234(4) 0.8821(3) 0.0398(12) Uani 1 1 d . . . . .
H20A H 0.1130 0.4926 0.8543 0.060 Uiso 1 1 calc GR . . . .
H20B H 0.0667 0.5247 0.9370 0.060 Uiso 1 1 calc GR . . . .
H20C H 0.0790 0.5925 0.8829 0.060 Uiso 1 1 calc GR . . . .
C21 C -0.0147(4) 0.3312(4) 0.5379(3) 0.0344(11) Uani 1 1 d . . . . .
C22 C -0.0809(4) 0.3138(4) 0.4586(3) 0.0437(12) Uani 1 1 d . . . . .
H22A H -0.1593 0.2870 0.4606 0.066 Uiso 1 1 calc GR . . . .
H22B H -0.0607 0.2652 0.4146 0.066 Uiso 1 1 calc GR . . . .
H22C H -0.0647 0.3780 0.4500 0.066 Uiso 1 1 calc GR . . . .
C23 C -0.0309(4) 0.2259(4) 0.5410(3) 0.0374(11) Uani 1 1 d . . . . .
H23A H 0.0106 0.2328 0.5904 0.056 Uiso 1 1 calc GR . . . .
H23B H -0.0048 0.1861 0.4950 0.056 Uiso 1 1 calc GR . . . .
H23C H -0.1089 0.1915 0.5395 0.056 Uiso 1 1 calc GR . . . .
C24 C 0.1051(4) 0.3835(4) 0.5326(3) 0.0367(11) Uani 1 1 d . . . . .
H24A H 0.1114 0.4457 0.5225 0.055 Uiso 1 1 calc GR . . . .
H24B H 0.1292 0.3381 0.4889 0.055 Uiso 1 1 calc GR . . . .
H24C H 0.1512 0.4003 0.5830 0.055 Uiso 1 1 calc GR . . . .
C25 C 0.3226(4) 0.3712(3) 0.8411(3) 0.0291(10) Uani 1 1 d . . . . .
C26 C 0.2911(4) 0.2766(4) 0.8519(3) 0.0323(11) Uani 1 1 d . . . . .
C27 C 0.3725(4) 0.2334(4) 0.8577(3) 0.0356(11) Uani 1 1 d . . . . .
H27 H 0.3516 0.1682 0.8611 0.043 Uiso 1 1 calc R . . . .
C28 C 0.4817(4) 0.2826(4) 0.8585(3) 0.0362(11) Uani 1 1 d . . . . .
C29 C 0.5110(4) 0.3813(4) 0.8618(3) 0.0334(11) Uani 1 1 d . . . . .
H29 H 0.5867 0.4179 0.8677 0.040 Uiso 1 1 calc R . . . .
C30 C 0.4356(4) 0.4304(3) 0.8571(3) 0.0310(10) Uani 1 1 d . . . . .
C31 C 0.5660(4) 0.2316(4) 0.8599(3) 0.0472(13) Uani 1 1 d . . . . .
H31A H 0.5460 0.1887 0.8919 0.071 Uiso 1 1 calc GR . . . .
H31B H 0.6379 0.2830 0.8835 0.071 Uiso 1 1 calc GR . . . .
H31C H 0.5689 0.1899 0.8053 0.071 Uiso 1 1 calc GR . . . .
C32 C 0.1737(4) 0.2261(4) 0.8641(3) 0.0362(11) Uani 1 1 d . . . . .
C33 C 0.0876(4) 0.1844(4) 0.7890(3) 0.0376(11) Uani 1 1 d . . . . .
H33A H 0.0892 0.2388 0.7695 0.056 Uiso 1 1 calc GR . . . .
H33B H 0.0147 0.1574 0.8022 0.056 Uiso 1 1 calc GR . . . .
H33C H 0.1041 0.1303 0.7476 0.056 Uiso 1 1 calc GR . . . .
C34 C 0.1419(4) 0.3043(4) 0.9305(3) 0.0387(12) Uani 1 1 d . . . . .
H34A H 0.1927 0.3269 0.9799 0.058 Uiso 1 1 calc GR . . . .
H34B H 0.0672 0.2738 0.9391 0.058 Uiso 1 1 calc GR . . . .
H34C H 0.1455 0.3623 0.9151 0.058 Uiso 1 1 calc GR . . . .
C35 C 0.1663(4) 0.1369(4) 0.8915(3) 0.0446(13) Uani 1 1 d . . . . .
H35A H 0.1833 0.0840 0.8494 0.067 Uiso 1 1 calc GR . . . .
H35B H 0.0920 0.1097 0.9024 0.067 Uiso 1 1 calc GR . . . .
H35C H 0.2188 0.1604 0.9401 0.067 Uiso 1 1 calc GR . . . .
C36 C 0.4802(4) 0.5453(4) 0.8731(3) 0.0341(11) Uani 1 1 d . . . . .
C37 C 0.4001(4) 0.5997(4) 0.9053(3) 0.0446(13) Uani 1 1 d . . . . .
H37A H 0.3383 0.5792 0.8633 0.067 Uiso 1 1 calc GR . . . .
H37B H 0.4370 0.6729 0.9229 0.067 Uiso 1 1 calc GR . . . .
H37C H 0.3732 0.5822 0.9506 0.067 Uiso 1 1 calc GR . . . .
C38 C 0.5139(4) 0.5631(4) 0.7966(3) 0.0437(12) Uani 1 1 d . . . . .
H38A H 0.5696 0.5318 0.7784 0.066 Uiso 1 1 calc GR . . . .
H38B H 0.5438 0.6359 0.8078 0.066 Uiso 1 1 calc GR . . . .
H38C H 0.4496 0.5328 0.7550 0.066 Uiso 1 1 calc GR . . . .
C39 C 0.5836(4) 0.5956(4) 0.9358(3) 0.0439(12) Uani 1 1 d . . . . .
H39A H 0.5677 0.5796 0.9837 0.066 Uiso 1 1 calc GR . . . .
H39B H 0.6071 0.6690 0.9496 0.066 Uiso 1 1 calc GR . . . .
H39C H 0.6420 0.5702 0.9141 0.066 Uiso 1 1 calc GR . . . .
C40 C 0.4149(4) 0.9221(3) 0.6351(3) 0.0342(11) Uani 1 1 d . . . . .
C41 C 0.3210(4) 0.8830(4) 0.6657(3) 0.0389(12) Uani 1 1 d . . . . .
H41 H 0.3039 0.8178 0.6690 0.047 Uiso 1 1 calc R . . . .
C42 C 0.2532(4) 0.9403(4) 0.6913(3) 0.0442(13) Uani 1 1 d . . . . .
H42 H 0.1888 0.9136 0.7113 0.053 Uiso 1 1 calc R . . . .
C43 C 0.2784(4) 1.0353(4) 0.6878(3) 0.0481(13) Uani 1 1 d . . . . .
H43 H 0.2310 1.0736 0.7052 0.058 Uiso 1 1 calc R . . . .
C44 C 0.3712(5) 1.0753(4) 0.6594(3) 0.0465(13) Uani 1 1 d . . . . .
H44 H 0.3885 1.1415 0.6582 0.056 Uiso 1 1 calc R . . . .
C45 C 0.4394(4) 1.0197(4) 0.6328(3) 0.0406(12) Uani 1 1 d . . . . .
H45 H 0.5033 1.0474 0.6127 0.049 Uiso 1 1 calc R . . . .
C46 C 0.6790(4) 1.0044(4) 0.6867(3) 0.0403(12) Uani 1 1 d . . . . .
H46 H 0.6340 1.0082 0.7274 0.048 Uiso 1 1 calc R . . . .
C47 C 0.7863(4) 1.0670(4) 0.7034(3) 0.0482(14) Uani 1 1 d . . . . .
H47 H 0.8157 1.1135 0.7562 0.058 Uiso 1 1 calc R . . . .
C48 C 0.8516(4) 1.0628(4) 0.6441(4) 0.0536(15) Uani 1 1 d . . . . .
H48 H 0.9256 1.1063 0.6563 0.064 Uiso 1 1 calc R . . . .
C49 C 0.8099(4) 0.9960(4) 0.5676(4) 0.0507(14) Uani 1 1 d . . . . .
H49 H 0.8552 0.9938 0.5271 0.061 Uiso 1 1 calc R . . . .
C50 C 0.7023(4) 0.9318(4) 0.5487(3) 0.0423(12) Uani 1 1 d . . . . .
H50 H 0.6736 0.8862 0.4955 0.051 Uiso 1 1 calc R . . . .
C51 C 0.6369(4) 0.9348(4) 0.6085(3) 0.0363(11) Uani 1 1 d . . . . .
C52 C 0.4473(4) 0.7925(3) 0.4845(3) 0.0305(10) Uani 1 1 d . . . . .
C53 C 0.3557(4) 0.8091(3) 0.4557(3) 0.0351(11) Uani 1 1 d . . . . .
H53 H 0.3223 0.8512 0.4914 0.042 Uiso 1 1 calc R . . . .
C54 C 0.3136(4) 0.7644(4) 0.3755(3) 0.0372(11) Uani 1 1 d . . . . .
H54 H 0.2513 0.7758 0.3560 0.045 Uiso 1 1 calc R . . . .
C55 C 0.3616(4) 0.7032(4) 0.3235(3) 0.0423(12) Uani 1 1 d . . . . .
H55 H 0.3325 0.6729 0.2683 0.051 Uiso 1 1 calc R . . . .
C56 C 0.4519(4) 0.6859(4) 0.3514(3) 0.0422(12) Uani 1 1 d . . . . .
H56 H 0.4846 0.6436 0.3154 0.051 Uiso 1 1 calc R . . . .
C57 C 0.4944(4) 0.7294(4) 0.4305(3) 0.0388(12) Uani 1 1 d . . . . .
H57 H 0.5563 0.7169 0.4492 0.047 Uiso 1 1 calc R . . . .
C61 C -0.1256(12) 0.9161(10) 0.8185(7) 0.0433(19) Uani 0.25 1 d . U P . .
H61 H -0.1585 0.9629 0.8125 0.052 Uiso 0.25 1 calc R . P . .
C62 C -0.1127(12) 0.9062(10) 0.8921(6) 0.0438(19) Uani 0.25 1 d G U P . .
H62 H -0.1368 0.9463 0.9365 0.053 Uiso 0.25 1 calc R . P . .
C63 C -0.0645(12) 0.8377(10) 0.9008(6) 0.0436(19) Uani 0.25 1 d G U P . .
H63 H -0.0556 0.8309 0.9512 0.052 Uiso 0.25 1 calc R . P . .
C64 C -0.0291(12) 0.7790(10) 0.8359(7) 0.0433(19) Uani 0.25 1 d G U P . .
H64 H 0.0038 0.7321 0.8418 0.052 Uiso 0.25 1 calc R . P . .
C65 C -0.0420(12) 0.7888(10) 0.7622(6) 0.0434(18) Uani 0.25 1 d G U P . .
H65 H -0.0179 0.7487 0.7178 0.052 Uiso 0.25 1 calc R . P . .
C66 C -0.0903(12) 0.8574(10) 0.7535(6) 0.0440(18) Uani 0.25 1 d G U P . .
C67 C -0.1052(18) 0.8618(16) 0.6837(12) 0.0432(19) Uani 0.25 1 d . U P . .
H67A H -0.1341 0.7931 0.6437 0.065 Uiso 0.25 1 calc GR . P . .
H67B H -0.0354 0.8982 0.6715 0.065 Uiso 0.25 1 calc GR . P . .
H67C H -0.1577 0.8974 0.6828 0.065 Uiso 0.25 1 calc GR . P . .
C68 C 0.3032(10) 0.8509(7) 0.9765(7) 0.0389(19) Uani 0.25 1 d . U P . .
H68 H 0.2745 0.7841 0.9764 0.047 Uiso 0.25 1 calc R . P . .
C69 C 0.3351(11) 0.8664(7) 0.9075(5) 0.039(2) Uani 0.25 1 d G U P . .
H69 H 0.3281 0.8103 0.8603 0.047 Uiso 0.25 1 calc R . P . .
C70 C 0.3771(11) 0.9642(9) 0.9077(5) 0.039(2) Uani 0.25 1 d G U P . .
H70 H 0.3988 0.9748 0.8606 0.046 Uiso 0.25 1 calc R . P . .
C71 C 0.3872(10) 1.0464(7) 0.9768(6) 0.0371(19) Uani 0.25 1 d G U P . .
H71 H 0.4159 1.1132 0.9768 0.044 Uiso 0.25 1 calc R . P . .
C72 C 0.3554(11) 1.0308(7) 1.0457(5) 0.0384(19) Uani 0.25 1 d G U P . .
H72 H 0.3623 1.0870 1.0929 0.046 Uiso 0.25 1 calc R . P . .
C73 C 0.3134(11) 0.9331(8) 1.0456(5) 0.0370(19) Uani 0.25 1 d G U P . .
C74 C 0.2896(16) 0.9213(15) 1.1124(11) 0.0348(19) Uani 0.25 1 d . U P . .
H74A H 0.2734 0.9806 1.1469 0.052 Uiso 0.25 1 calc GR . P . .
H74B H 0.3520 0.9139 1.1393 0.052 Uiso 0.25 1 calc GR . P . .
H74C H 0.2255 0.8607 1.1011 0.052 Uiso 0.25 1 calc GR . P . .

loop_
_atom_site_aniso_label
_atom_site_aniso_U_11
_atom_site_aniso_U_22
_atom_site_aniso_U_33
_atom_site_aniso_U_23
_atom_site_aniso_U_13
_atom_site_aniso_U_12
P1 0.0304(7) 0.0299(6) 0.0352(7) 0.0144(5) 0.0028(5) 0.0108(5)
Al1 0.0274(7) 0.0311(7) 0.0328(8) 0.0148(6) 0.0048(6) 0.0132(6)
O1 0.0272(16) 0.0369(17) 0.0310(17) 0.0162(14) 0.0032(13) 0.0132(14)
O2 0.0281(16) 0.0336(17) 0.0353(18) 0.0142(14) 0.0038(13) 0.0132(14)
O3 0.0397(18) 0.0335(18) 0.0375(18) 0.0180(15) 0.0050(15) 0.0126(15)
O4 0.043(2) 0.0360(19) 0.053(2) 0.0194(16) 0.0156(16) 0.0180(16)
C1 0.039(3) 0.026(2) 0.039(3) 0.013(2) 0.003(2) 0.014(2)
C2 0.034(3) 0.035(3) 0.038(3) 0.019(2) 0.007(2) 0.014(2)
C3 0.034(3) 0.031(2) 0.035(3) 0.012(2) 0.003(2) 0.012(2)
C4 0.035(3) 0.035(3) 0.039(3) 0.020(2) 0.001(2) 0.014(2)
C5 0.044(3) 0.038(3) 0.041(3) 0.020(2) -0.004(2) 0.010(2)
C6 0.042(3) 0.035(3) 0.056(3) 0.020(2) 0.006(2) 0.015(2)
C7 0.047(3) 0.033(3) 0.040(3) 0.016(2) 0.009(2) 0.015(2)
C8 0.067(4) 0.046(3) 0.095(5) 0.037(3) 0.044(4) 0.033(3)
C9 0.036(3) 0.038(3) 0.038(3) 0.019(2) 0.006(2) 0.016(2)
C10 0.023(2) 0.033(2) 0.035(3) 0.015(2) 0.0034(19) 0.0111(19)
C11 0.030(2) 0.035(3) 0.034(3) 0.016(2) 0.005(2) 0.011(2)
C12 0.030(2) 0.040(3) 0.042(3) 0.018(2) 0.007(2) 0.017(2)
C13 0.029(2) 0.045(3) 0.039(3) 0.024(2) 0.005(2) 0.016(2)
C14 0.033(3) 0.042(3) 0.036(3) 0.023(2) 0.004(2) 0.015(2)
C15 0.025(2) 0.033(2) 0.034(3) 0.015(2) 0.0019(19) 0.0073(19)
C16 0.046(3) 0.061(3) 0.050(3) 0.032(3) 0.009(2) 0.032(3)
C17 0.035(3) 0.044(3) 0.037(3) 0.019(2) 0.009(2) 0.021(2)
C18 0.046(3) 0.063(4) 0.039(3) 0.024(3) 0.013(2) 0.030(3)
C19 0.037(3) 0.053(3) 0.038(3) 0.028(2) 0.011(2) 0.019(2)
C20 0.042(3) 0.051(3) 0.030(3) 0.014(2) 0.004(2) 0.022(2)
C21 0.031(3) 0.041(3) 0.034(3) 0.015(2) 0.002(2) 0.013(2)
C22 0.044(3) 0.054(3) 0.038(3) 0.018(2) 0.003(2) 0.023(3)
C23 0.038(3) 0.036(3) 0.038(3) 0.011(2) 0.008(2) 0.014(2)
C24 0.036(3) 0.045(3) 0.037(3) 0.021(2) 0.012(2) 0.017(2)
C25 0.030(2) 0.036(3) 0.026(2) 0.011(2) 0.0031(19) 0.017(2)
C26 0.031(2) 0.041(3) 0.028(2) 0.013(2) 0.0033(19) 0.015(2)
C27 0.041(3) 0.037(3) 0.033(3) 0.014(2) 0.004(2) 0.018(2)
C28 0.035(3) 0.044(3) 0.035(3) 0.016(2) 0.006(2) 0.019(2)
C29 0.027(2) 0.048(3) 0.032(3) 0.019(2) 0.007(2) 0.015(2)
C30 0.031(3) 0.038(3) 0.026(2) 0.014(2) 0.0034(19) 0.013(2)
C31 0.040(3) 0.058(3) 0.055(3) 0.025(3) 0.008(2) 0.028(3)
C32 0.033(3) 0.041(3) 0.040(3) 0.020(2) 0.004(2) 0.014(2)
C33 0.036(3) 0.032(3) 0.046(3) 0.014(2) 0.007(2) 0.013(2)
C34 0.033(3) 0.047(3) 0.040(3) 0.019(2) 0.006(2) 0.015(2)
C35 0.040(3) 0.049(3) 0.052(3) 0.026(3) 0.007(2) 0.016(2)
C36 0.033(3) 0.042(3) 0.031(3) 0.016(2) 0.003(2) 0.014(2)
C37 0.041(3) 0.038(3) 0.051(3) 0.013(2) 0.005(2) 0.013(2)
C38 0.040(3) 0.047(3) 0.046(3) 0.022(3) 0.003(2) 0.013(2)
C39 0.042(3) 0.045(3) 0.043(3) 0.017(2) -0.001(2) 0.012(2)
C40 0.037(3) 0.034(3) 0.033(3) 0.014(2) 0.002(2) 0.011(2)
C41 0.038(3) 0.034(3) 0.042(3) 0.013(2) 0.004(2) 0.009(2)
C42 0.036(3) 0.051(3) 0.050(3) 0.017(3) 0.012(2) 0.021(2)
C43 0.049(3) 0.046(3) 0.053(3) 0.013(3) 0.011(3) 0.026(3)
C44 0.061(4) 0.034(3) 0.049(3) 0.013(2) 0.002(3) 0.024(3)
C45 0.045(3) 0.037(3) 0.041(3) 0.017(2) 0.007(2) 0.014(2)
C46 0.042(3) 0.037(3) 0.042(3) 0.017(2) 0.003(2) 0.010(2)
C47 0.043(3) 0.041(3) 0.050(3) 0.018(3) -0.013(3) -0.001(2)
C48 0.034(3) 0.060(4) 0.066(4) 0.038(3) -0.007(3) -0.002(3)
C49 0.037(3) 0.060(4) 0.058(4) 0.031(3) 0.008(3) 0.010(3)
C50 0.037(3) 0.044(3) 0.046(3) 0.020(2) 0.002(2) 0.009(2)
C51 0.033(3) 0.033(3) 0.046(3) 0.019(2) 0.004(2) 0.011(2)
C52 0.029(2) 0.028(2) 0.038(3) 0.016(2) 0.007(2) 0.0089(19)
C53 0.037(3) 0.031(3) 0.041(3) 0.017(2) 0.010(2) 0.011(2)
C54 0.038(3) 0.042(3) 0.036(3) 0.020(2) 0.005(2) 0.012(2)
C55 0.038(3) 0.046(3) 0.038(3) 0.019(2) 0.004(2) 0.003(2)
C56 0.043(3) 0.042(3) 0.038(3) 0.012(2) 0.012(2) 0.012(2)
C57 0.035(3) 0.040(3) 0.045(3) 0.019(2) 0.007(2) 0.014(2)
C61 0.052(4) 0.050(4) 0.039(3) 0.020(3) 0.006(3) 0.029(3)
C62 0.053(4) 0.052(4) 0.037(3) 0.020(3) 0.009(3) 0.028(3)
C63 0.055(4) 0.052(4) 0.036(4) 0.020(3) 0.010(3) 0.029(3)
C64 0.052(4) 0.051(4) 0.037(4) 0.019(3) 0.010(3) 0.028(3)
C65 0.052(4) 0.052(4) 0.037(3) 0.019(3) 0.009(3) 0.028(3)
C66 0.053(4) 0.051(4) 0.037(3) 0.020(3) 0.008(3) 0.025(3)
C67 0.052(4) 0.051(4) 0.037(3) 0.019(3) 0.008(3) 0.028(4)
C68 0.050(4) 0.048(4) 0.034(3) 0.019(3) 0.009(3) 0.033(4)
C69 0.050(4) 0.048(4) 0.033(3) 0.017(3) 0.009(3) 0.032(4)
C70 0.049(4) 0.048(4) 0.034(3) 0.019(3) 0.012(3) 0.032(4)
C71 0.051(4) 0.047(4) 0.031(3) 0.022(3) 0.008(3) 0.033(4)
C72 0.051(4) 0.048(4) 0.032(3) 0.021(3) 0.009(3) 0.031(4)
C73 0.051(4) 0.048(4) 0.031(3) 0.022(3) 0.008(3) 0.034(4)
C74 0.049(4) 0.045(4) 0.030(3) 0.022(3) 0.010(3) 0.035(4)

loop_
_atom_type_symbol
_atom_type_description
_atom_type_scat_dispersion_real
_atom_type_scat_dispersion_imag
_atom_type_scat_source
C C 0.0181 0.0091 'International Tables Vol C Tables 4.2.6.8 and 6.1.1.4'
H H 0.0000 0.0000 'International Tables Vol C Tables 4.2.6.8 and 6.1.1.4'
Al Al 0.2130 0.2455 'International Tables Vol C Tables 4.2.6.8 and 6.1.1.4'
O O 0.0492 0.0322 'International Tables Vol C Tables 4.2.6.8 and 6.1.1.4'
P P 0.2955 0.4335 'International Tables Vol C Tables 4.2.6.8 and 6.1.1.4'

loop_
_geom_angle_atom_site_label_1
_geom_angle_atom_site_label_2
_geom_angle_atom_site_label_3
_geom_angle
_geom_angle_site_symmetry_1
_geom_angle_site_symmetry_3
_geom_angle_publ_flag
C40 P1 C4 113.2(2) . . ?
C40 P1 C51 106.9(2) . . ?
C40 P1 C52 106.3(2) . . ?
C51 P1 C4 109.0(2) . . ?
C51 P1 C52 110.6(2) . . ?
C52 P1 C4 110.8(2) . . ?
O1 Al1 O2 109.69(15) . . ?
O1 Al1 O3 105.34(15) . . ?
O1 Al1 C9 112.15(19) . . ?
O2 Al1 C9 106.50(17) . . ?
O3 Al1 O2 106.34(15) . . ?
O3 Al1 C9 116.60(18) . . ?
C10 O1 Al1 141.9(3) . . ?
C25 O2 Al1 127.6(3) . . ?
C1 O3 Al1 157.1(3) . . ?
C1 O4 C8 117.7(4) . . ?
O3 C1 O4 114.6(4) . . ?
O3 C1 C2 128.1(4) . . ?
C2 C1 O4 117.2(4) . . ?
C1 C2 C3 119.1(4) . . ?
C1 C2 C7 121.9(4) . . ?
C7 C2 C3 118.6(4) . . ?
C2 C3 H3A 108.5 . . ?
C2 C3 H3B 108.5 . . ?
C2 C3 C4 115.3(4) . . ?
H3A C3 H3B 107.5 . . ?
C4 C3 H3A 108.5 . . ?
C4 C3 H3B 108.5 . . ?
C3 C4 P1 106.7(3) . . ?
C5 C4 P1 108.5(3) . . ?
C5 C4 C3 113.5(4) . . ?
C6 C4 P1 109.4(3) . . ?
C6 C4 C3 110.7(4) . . ?
C6 C4 C5 108.0(4) . . ?
C4 C5 H5A 109.5 . . ?
C4 C5 H5B 109.5 . . ?
C4 C5 H5C 109.5 . . ?
H5A C5 H5B 109.5 . . ?
H5A C5 H5C 109.5 . . ?
H5B C5 H5C 109.5 . . ?
C4 C6 H6A 109.5 . . ?
C4 C6 H6B 109.5 . . ?
C4 C6 H6C 109.5 . . ?
H6A C6 H6B 109.5 . . ?
H6A C6 H6C 109.5 . . ?
H6B C6 H6C 109.5 . . ?
C2 C7 H7A 109.5 . . ?
C2 C7 H7B 109.5 . . ?
C2 C7 H7C 109.5 . . ?
H7A C7 H7B 109.5 . . ?
H7A C7 H7C 109.5 . . ?
H7B C7 H7C 109.5 . . ?
O4 C8 H8A 109.5 . . ?
O4 C8 H8B 109.5 . . ?
O4 C8 H8C 109.5 . . ?
H8A C8 H8B 109.5 . . ?
H8A C8 H8C 109.5 . . ?
H8B C8 H8C 109.5 . . ?
Al1 C9 H9A 109.5 . . ?
Al1 C9 H9B 109.5 . . ?
Al1 C9 H9C 109.5 . . ?
H9A C9 H9B 109.5 . . ?
H9A C9 H9C 109.5 . . ?
H9B C9 H9C 109.5 . . ?
O1 C10 C11 119.6(4) . . ?
O1 C10 C15 120.7(4) . . ?
C11 C10 C15 119.6(4) . . ?
C10 C11 C17 123.0(4) . . ?
C12 C11 C10 118.1(4) . . ?
C12 C11 C17 118.8(4) . . ?
C11 C12 H12 118.6 . . ?
C13 C12 C11 122.8(4) . . ?
C13 C12 H12 118.6 . . ?
C12 C13 C16 120.8(4) . . ?
C14 C13 C12 117.8(4) . . ?
C14 C13 C16 121.4(4) . . ?
C13 C14 H14 118.0 . . ?
C13 C14 C15 123.9(4) . . ?
C15 C14 H14 118.0 . . ?
C10 C15 C21 123.9(4) . . ?
C14 C15 C10 117.2(4) . . ?
C14 C15 C21 118.9(4) . . ?
C13 C16 H16A 109.5 . . ?
C13 C16 H16B 109.5 . . ?
C13 C16 H16C 109.5 . . ?
H16A C16 H16B 109.5 . . ?
H16A C16 H16C 109.5 . . ?
H16B C16 H16C 109.5 . . ?
C18 C17 C11 112.4(4) . . ?
C19 C17 C11 108.9(4) . . ?
C19 C17 C18 105.9(4) . . ?
C20 C17 C11 112.1(4) . . ?
C20 C17 C18 106.3(4) . . ?
C20 C17 C19 111.1(4) . . ?
C17 C18 H18A 109.5 . . ?
C17 C18 H18B 109.5 . . ?
C17 C18 H18C 109.5 . . ?
H18A C18 H18B 109.5 . . ?
H18A C18 H18C 109.5 . . ?
H18B C18 H18C 109.5 . . ?
C17 C19 H19A 109.5 . . ?
C17 C19 H19B 109.5 . . ?
C17 C19 H19C 109.5 . . ?
H19A C19 H19B 109.5 . . ?
H19A C19 H19C 109.5 . . ?
H19B C19 H19C 109.5 . . ?
C17 C20 H20A 109.5 . . ?
C17 C20 H20B 109.5 . . ?
C17 C20 H20C 109.5 . . ?
H20A C20 H20B 109.5 . . ?
H20A C20 H20C 109.5 . . ?
H20B C20 H20C 109.5 . . ?
C22 C21 C15 112.0(4) . . ?
C23 C21 C15 110.7(4) . . ?
C23 C21 C22 106.3(4) . . ?
C24 C21 C15 111.2(4) . . ?
C24 C21 C22 105.6(4) . . ?
C24 C21 C23 110.9(4) . . ?
C21 C22 H22A 109.5 . . ?
C21 C22 H22B 109.5 . . ?
C21 C22 H22C 109.5 . . ?
H22A C22 H22B 109.5 . . ?
H22A C22 H22C 109.5 . . ?
H22B C22 H22C 109.5 . . ?
C21 C23 H23A 109.5 . . ?
C21 C23 H23B 109.5 . . ?
C21 C23 H23C 109.5 . . ?
H23A C23 H23B 109.5 . . ?
H23A C23 H23C 109.5 . . ?
H23B C23 H23C 109.5 . . ?
C21 C24 H24A 109.5 . . ?
C21 C24 H24B 109.5 . . ?
C21 C24 H24C 109.5 . . ?
H24A C24 H24B 109.5 . . ?
H24A C24 H24C 109.5 . . ?
H24B C24 H24C 109.5 . . ?
O2 C25 C26 119.6(4) . . ?
O2 C25 C30 121.3(4) . . ?
C26 C25 C30 119.1(4) . . ?
C25 C26 C32 121.8(4) . . ?
C27 C26 C25 118.1(4) . . ?
C27 C26 C32 120.0(4) . . ?
C26 C27 H27 118.9 . . ?
C28 C27 C26 122.3(4) . . ?
C28 C27 H27 118.9 . . ?
C27 C28 C29 117.5(4) . . ?
C27 C28 C31 120.9(4) . . ?
C29 C28 C31 121.6(4) . . ?
C28 C29 H29 118.1 . . ?
C28 C29 C30 123.7(4) . . ?
C30 C29 H29 118.1 . . ?
C25 C30 C36 124.9(4) . . ?
C29 C30 C25 116.9(4) . . ?
C29 C30 C36 118.2(4) . . ?
C28 C31 H31A 109.5 . . ?
C28 C31 H31B 109.5 . . ?
C28 C31 H31C 109.5 . . ?
H31A C31 H31B 109.5 . . ?
H31A C31 H31C 109.5 . . ?
H31B C31 H31C 109.5 . . ?
C33 C32 C26 114.2(4) . . ?
C33 C32 C35 106.6(4) . . ?
C34 C32 C26 108.1(4) . . ?
C34 C32 C33 109.0(4) . . ?
C34 C32 C35 107.2(4) . . ?
C35 C32 C26 111.6(4) . . ?
C32 C33 H33A 109.5 . . ?
C32 C33 H33B 109.5 . . ?
C32 C33 H33C 109.5 . . ?
H33A C33 H33B 109.5 . . ?
H33A C33 H33C 109.5 . . ?
H33B C33 H33C 109.5 . . ?
C32 C34 H34A 109.5 . . ?
C32 C34 H34B 109.5 . . ?
C32 C34 H34C 109.5 . . ?
H34A C34 H34B 109.5 . . ?
H34A C34 H34C 109.5 . . ?
H34B C34 H34C 109.5 . . ?
C32 C35 H35A 109.5 . . ?
C32 C35 H35B 109.5 . . ?
C32 C35 H35C 109.5 . . ?
H35A C35 H35B 109.5 . . ?
H35A C35 H35C 109.5 . . ?
H35B C35 H35C 109.5 . . ?
C37 C36 C30 113.3(4) . . ?
C37 C36 C38 110.1(4) . . ?
C37 C36 C39 106.4(4) . . ?
C38 C36 C30 110.2(4) . . ?
C39 C36 C30 109.9(4) . . ?
C39 C36 C38 106.8(4) . . ?
C36 C37 H37A 109.5 . . ?
C36 C37 H37B 109.5 . . ?
C36 C37 H37C 109.5 . . ?
H37A C37 H37B 109.5 . . ?
H37A C37 H37C 109.5 . . ?
H37B C37 H37C 109.5 . . ?
C36 C38 H38A 109.5 . . ?
C36 C38 H38B 109.5 . . ?
C36 C38 H38C 109.5 . . ?
H38A C38 H38B 109.5 . . ?
H38A C38 H38C 109.5 . . ?
H38B C38 H38C 109.5 . . ?
C36 C39 H39A 109.5 . . ?
C36 C39 H39B 109.5 . . ?
C36 C39 H39C 109.5 . . ?
H39A C39 H39B 109.5 . . ?
H39A C39 H39C 109.5 . . ?
H39B C39 H39C 109.5 . . ?
C41 C40 P1 122.5(4) . . ?
C41 C40 C45 119.1(4) . . ?
C45 C40 P1 118.2(4) . . ?
C40 C41 H41 120.3 . . ?
C42 C41 C40 119.3(5) . . ?
C42 C41 H41 120.3 . . ?
C41 C42 H42 119.7 . . ?
C43 C42 C41 120.6(5) . . ?
C43 C42 H42 119.7 . . ?
C42 C43 H43 119.7 . . ?
C44 C43 C42 120.6(5) . . ?
C44 C43 H43 119.7 . . ?
C43 C44 H44 119.9 . . ?
C43 C44 C45 120.1(5) . . ?
C45 C44 H44 119.9 . . ?
C40 C45 H45 119.9 . . ?
C44 C45 C40 120.3(5) . . ?
C44 C45 H45 119.9 . . ?
C47 C46 H46 120.4 . . ?
C47 C46 C51 119.1(5) . . ?
C51 C46 H46 120.4 . . ?
C46 C47 H47 119.7 . . ?
C46 C47 C48 120.6(5) . . ?
C48 C47 H47 119.7 . . ?
C47 C48 H48 119.9 . . ?
C49 C48 C47 120.2(5) . . ?
C49 C48 H48 119.9 . . ?
C48 C49 H49 119.6 . . ?
C48 C49 C50 120.7(5) . . ?
C50 C49 H49 119.6 . . ?
C49 C50 H50 120.4 . . ?
C49 C50 C51 119.3(5) . . ?
C51 C50 H50 120.4 . . ?
C46 C51 P1 117.9(4) . . ?
C50 C51 P1 121.9(4) . . ?
C50 C51 C46 120.1(5) . . ?
C53 C52 P1 119.5(3) . . ?
C53 C52 C57 118.7(4) . . ?
C57 C52 P1 121.7(4) . . ?
C52 C53 H53 120.0 . . ?
C54 C53 C52 120.0(4) . . ?
C54 C53 H53 120.0 . . ?
C53 C54 H54 119.9 . . ?
C55 C54 C53 120.2(5) . . ?
C55 C54 H54 119.9 . . ?
C54 C55 H55 119.9 . . ?
C54 C55 C56 120.2(5) . . ?
C56 C55 H55 119.9 . . ?
C55 C56 H56 119.9 . . ?
C57 C56 C55 120.3(5) . . ?
C57 C56 H56 119.9 . . ?
C52 C57 H57 119.7 . . ?
C56 C57 C52 120.5(5) . . ?
C56 C57 H57 119.7 . . ?
C62 C61 H61 120.0 . . ?
C62 C61 C66 120.0 . . ?
C66 C61 H61 120.0 . . ?
C61 C62 H62 120.0 . . ?
C61 C62 C63 120.0 . . ?
C63 C62 H62 120.0 . . ?
C62 C63 H63 120.0 . . ?
C64 C63 C62 120.0 . . ?
C64 C63 H63 120.0 . . ?
C63 C64 H64 120.0 . . ?
C65 C64 C63 120.0 . . ?
C65 C64 H64 120.0 . . ?
C64 C65 H65 120.0 . . ?
C64 C65 C66 120.0 . . ?
C66 C65 H65 120.0 . . ?
C65 C66 C61 120.0 . . ?
C67 C66 C61 121.4(12) . . ?
C67 C66 C65 118.5(12) . . ?
C66 C67 H67A 109.5 . . ?
C66 C67 H67B 109.5 . . ?
C66 C67 H67C 109.5 . . ?
H67A C67 H67B 109.5 . . ?
H67A C67 H67C 109.5 . . ?
H67B C67 H67C 109.5 . . ?
C69 C68 H68 120.0 . . ?
C69 C68 C73 120.0 . . ?
C73 C68 H68 120.0 . . ?
C68 C69 H69 120.0 . . ?
C68 C69 C70 120.0 . . ?
C70 C69 H69 120.0 . . ?
C69 C70 H70 120.0 . . ?
C71 C70 C69 120.0 . . ?
C71 C70 H70 120.0 . . ?
C70 C71 H71 120.0 . . ?
C72 C71 C70 120.0 . . ?
C72 C71 H71 120.0 . . ?
C71 C72 H72 120.0 . . ?
C71 C72 C73 120.0 . . ?
C73 C72 H72 120.0 . . ?
C72 C73 C68 120.0 . . ?
C74 C73 C68 121.5(11) . . ?
C74 C73 C72 118.4(12) . . ?
C73 C74 H74A 109.5 . . ?
C73 C74 H74B 109.5 . . ?
C73 C74 H74C 109.5 . . ?
H74A C74 H74B 109.5 . . ?
H74A C74 H74C 109.5 . . ?
H74B C74 H74C 109.5 . . ?

loop_
_geom_bond_atom_site_label_1
_geom_bond_atom_site_label_2
_geom_bond_distance
_geom_bond_site_symmetry_2
_geom_bond_publ_flag
P1 C4 1.854(4) . ?
P1 C40 1.796(5) . ?
P1 C51 1.804(5) . ?
P1 C52 1.808(5) . ?
Al1 O1 1.758(3) . ?
Al1 O2 1.771(3) . ?
Al1 O3 1.766(3) . ?
Al1 C9 1.984(5) . ?
O1 C10 1.357(5) . ?
O2 C25 1.358(5) . ?
O3 C1 1.314(5) . ?
O4 C1 1.382(5) . ?
O4 C8 1.412(6) . ?
C1 C2 1.344(7) . ?
C2 C3 1.503(6) . ?
C2 C7 1.498(6) . ?
C3 H3A 0.9900 . ?
C3 H3B 0.9900 . ?
C3 C4 1.572(7) . ?
C4 C5 1.537(7) . ?
C4 C6 1.530(7) . ?
C5 H5A 0.9800 . ?
C5 H5B 0.9800 . ?
C5 H5C 0.9800 . ?
C6 H6A 0.9800 . ?
C6 H6B 0.9800 . ?
C6 H6C 0.9800 . ?
C7 H7A 0.9800 . ?
C7 H7B 0.9800 . ?
C7 H7C 0.9800 . ?
C8 H8A 0.9800 . ?
C8 H8B 0.9800 . ?
C8 H8C 0.9800 . ?
C9 H9A 0.9800 . ?
C9 H9B 0.9800 . ?
C9 H9C 0.9800 . ?
C10 C11 1.422(6) . ?
C10 C15 1.429(6) . ?
C11 C12 1.397(6) . ?
C11 C17 1.543(6) . ?
C12 H12 0.9500 . ?
C12 C13 1.384(7) . ?
C13 C14 1.365(7) . ?
C13 C16 1.505(6) . ?
C14 H14 0.9500 . ?
C14 C15 1.401(6) . ?
C15 C21 1.541(6) . ?
C16 H16A 0.9800 . ?
C16 H16B 0.9800 . ?
C16 H16C 0.9800 . ?
C17 C18 1.538(7) . ?
C17 C19 1.532(7) . ?
C17 C20 1.527(7) . ?
C18 H18A 0.9800 . ?
C18 H18B 0.9800 . ?
C18 H18C 0.9800 . ?
C19 H19A 0.9800 . ?
C19 H19B 0.9800 . ?
C19 H19C 0.9800 . ?
C20 H20A 0.9800 . ?
C20 H20B 0.9800 . ?
C20 H20C 0.9800 . ?
C21 C22 1.538(7) . ?
C21 C23 1.536(7) . ?
C21 C24 1.536(7) . ?
C22 H22A 0.9800 . ?
C22 H22B 0.9800 . ?
C22 H22C 0.9800 . ?
C23 H23A 0.9800 . ?
C23 H23B 0.9800 . ?
C23 H23C 0.9800 . ?
C24 H24A 0.9800 . ?
C24 H24B 0.9800 . ?
C24 H24C 0.9800 . ?
C25 C26 1.423(6) . ?
C25 C30 1.424(6) . ?
C26 C27 1.405(6) . ?
C26 C32 1.541(7) . ?
C27 H27 0.9500 . ?
C27 C28 1.381(7) . ?
C28 C29 1.382(7) . ?
C28 C31 1.507(7) . ?
C29 H29 0.9500 . ?
C29 C30 1.398(6) . ?
C30 C36 1.550(7) . ?
C31 H31A 0.9800 . ?
C31 H31B 0.9800 . ?
C31 H31C 0.9800 . ?
C32 C33 1.538(7) . ?
C32 C34 1.531(7) . ?
C32 C35 1.539(7) . ?
C33 H33A 0.9800 . ?
C33 H33B 0.9800 . ?
C33 H33C 0.9800 . ?
C34 H34A 0.9800 . ?
C34 H34B 0.9800 . ?
C34 H34C 0.9800 . ?
C35 H35A 0.9800 . ?
C35 H35B 0.9800 . ?
C35 H35C 0.9800 . ?
C36 C37 1.516(7) . ?
C36 C38 1.538(7) . ?
C36 C39 1.533(7) . ?
C37 H37A 0.9800 . ?
C37 H37B 0.9800 . ?
C37 H37C 0.9800 . ?
C38 H38A 0.9800 . ?
C38 H38B 0.9800 . ?
C38 H38C 0.9800 . ?
C39 H39A 0.9800 . ?
C39 H39B 0.9800 . ?
C39 H39C 0.9800 . ?
C40 C41 1.399(7) . ?
C40 C45 1.404(7) . ?
C41 H41 0.9500 . ?
C41 C42 1.386(7) . ?
C42 H42 0.9500 . ?
C42 C43 1.376(8) . ?
C43 H43 0.9500 . ?
C43 C44 1.369(8) . ?
C44 H44 0.9500 . ?
C44 C45 1.378(7) . ?
C45 H45 0.9500 . ?
C46 H46 0.9500 . ?
C46 C47 1.376(7) . ?
C46 C51 1.408(7) . ?
C47 H47 0.9500 . ?
C47 C48 1.382(8) . ?
C48 H48 0.9500 . ?
C48 C49 1.372(8) . ?
C49 H49 0.9500 . ?
C49 C50 1.385(7) . ?
C50 H50 0.9500 . ?
C50 C51 1.389(7) . ?
C52 C53 1.396(7) . ?
C52 C57 1.405(7) . ?
C53 H53 0.9500 . ?
C53 C54 1.381(7) . ?
C54 H54 0.9500 . ?
C54 C55 1.378(7) . ?
C55 H55 0.9500 . ?
C55 C56 1.381(7) . ?
C56 H56 0.9500 . ?
C56 C57 1.363(7) . ?
C57 H57 0.9500 . ?
C61 H61 0.9500 . ?
C61 C62 1.3900 . ?
C61 C66 1.3900 . ?
C62 H62 0.9500 . ?
C62 C63 1.3900 . ?
C63 H63 0.9500 . ?
C63 C64 1.3900 . ?
C64 H64 0.9500 . ?
C64 C65 1.3900 . ?
C65 H65 0.9500 . ?
C65 C66 1.3900 . ?
C66 C67 1.29(2) . ?
C67 H67A 0.9800 . ?
C67 H67B 0.9800 . ?
C67 H67C 0.9800 . ?
C68 H68 0.9500 . ?
C68 C69 1.3900 . ?
C68 C73 1.3900 . ?
C69 H69 0.9500 . ?
C69 C70 1.3900 . ?
C70 H70 0.9500 . ?
C70 C71 1.3900 . ?
C71 H71 0.9500 . ?
C71 C72 1.3900 . ?
C72 H72 0.9500 . ?
C72 C73 1.3900 . ?
C73 C74 1.305(19) . ?
C74 H74A 0.9800 . ?
C74 H74B 0.9800 . ?
C74 H74C 0.9800 . ?
